data_7027536
loop_
_publ_author_name
'Casas, J. Enrique'
'Gimeno, M. Concepci\'on'
'Jones, Peter G.'
'Laguna, Antonio'
'Laguna, Mariano'

_publ_section_title
;
 Synthesis and reactivity of [Au(2-CH2-6-RC5H3N)(PPh3)]
 (R&#x2005;=&#x2005;H, Me). X-Ray structure of
 [Ag{Au(2-CH2-6-MeC5H3N)(PPh3)}2][ClO4]
;
_journal_issue 16
_journal_name_full 'Journal of the Chemical Society, Dalton Transactions'
_journal_page_first 2819
_journal_paper_doi 10.1039/a903703i
_journal_year 1999
_chemical_formula_sum 'C50 H46 Ag Au2 Cl N2 O4 P2'
_chemical_formula_weight 1338.08
_chemical_name_systematic
;
 ?
;
_space_group_IT_number 15
_symmetry_cell_setting monoclinic
_symmetry_space_group_name_Hall '-C 2yc'
_symmetry_space_group_name_H-M 'C 1 2/c 1'
_atom_sites_solution_hydrogens geom
_atom_sites_solution_primary Patterson
_atom_sites_solution_secondary difmap
_audit_creation_method SHELXL-97
_cell_angle_alpha 90.00
_cell_angle_beta 108.11(3)
_cell_angle_gamma 90.00
_cell_formula_units_Z 4
_cell_length_a 14.593(5)
_cell_length_b 17.237(6)
_cell_length_c 19.330(7)
_cell_measurement_reflns_used 50
_cell_measurement_temperature 178(2)
_cell_measurement_theta_max 11
_cell_measurement_theta_min 10
_cell_volume 4621(3)
_computing_cell_refinement 'Siemens P3'
_computing_data_collection 'Siemens P3'
_computing_data_reduction 'Siemens XDISK'
_computing_molecular_graphics 'Siemens XP'
_computing_publication_material SHELXL-97
_computing_structure_refinement 'SHELXL-97 (Sheldrick, 1997)'
_computing_structure_solution 'SHELXS-97 (Sheldrick, 1990)'
_diffrn_ambient_temperature 178(2)
_diffrn_measured_fraction_theta_full 0.987
_diffrn_measured_fraction_theta_max 0.987
_diffrn_measurement_device_type 'Siemens R3'
_diffrn_measurement_method \w-scans
_diffrn_radiation_monochromator graphite
_diffrn_radiation_source 'fine-focus sealed tube'
_diffrn_radiation_type MoK\a
_diffrn_radiation_wavelength 0.71073
_diffrn_reflns_av_R_equivalents 0.0182
_diffrn_reflns_av_sigmaI/netI 0.0262
_diffrn_reflns_limit_h_max 4
_diffrn_reflns_limit_h_min -17
_diffrn_reflns_limit_k_max 2
_diffrn_reflns_limit_k_min -20
_diffrn_reflns_limit_l_max 23
_diffrn_reflns_limit_l_min -22
_diffrn_reflns_number 4381
_diffrn_reflns_theta_full 25.05
_diffrn_reflns_theta_max 25.05
_diffrn_reflns_theta_min 3.08
_diffrn_standards_decay_% 0
_diffrn_standards_interval_count 197
_diffrn_standards_number 3
_exptl_absorpt_coefficient_mu 6.927
_exptl_absorpt_correction_T_max 0.726
_exptl_absorpt_correction_T_min 0.507
_exptl_absorpt_correction_type psi-scans
_exptl_crystal_colour colourless
_exptl_crystal_density_diffrn 1.923
_exptl_crystal_density_method 'not measured'
_exptl_crystal_description tablet
_exptl_crystal_F_000 2576
_exptl_crystal_size_max 0.75
_exptl_crystal_size_mid 0.40
_exptl_crystal_size_min 0.20
_refine_diff_density_max 1.626
_refine_diff_density_min -0.834
_refine_diff_density_rms 0.142
_refine_ls_extinction_method none
_refine_ls_goodness_of_fit_ref 1.075
_refine_ls_hydrogen_treatment 'rigid methyls, others riding'
_refine_ls_matrix_type full
_refine_ls_number_parameters 295
_refine_ls_number_reflns 4052
_refine_ls_number_restraints 485
_refine_ls_restrained_S_all 1.028
_refine_ls_R_factor_all 0.0469
_refine_ls_R_factor_gt 0.0306
_refine_ls_shift/su_max 0.001
_refine_ls_shift/su_mean 0.000
_refine_ls_structure_factor_coef Fsqd
_refine_ls_weighting_details 'calc w=1/[\s^2^(Fo^2^)+(0.0428P)^2^+21.0927P] where P=(Fo^2^+2Fc^2^)/3'
_refine_ls_weighting_scheme calc
_refine_ls_wR_factor_gt 0.0711
_refine_ls_wR_factor_ref 0.0812
_reflns_number_gt 3267
_reflns_number_total 4052
_reflns_threshold_expression >2sigma(I)
_cod_data_source_file 903703isup1.cif
_cod_data_source_block sop
_cod_original_sg_symbol_H-M 'C 2/c'
_cod_database_code 7027536

loop_
_symmetry_equiv_pos_as_xyz
'x, y, z'
'-x, y, -z+1/2'
'x+1/2, y+1/2, z'
'-x+1/2, y+1/2, -z+1/2'
'-x, -y, -z'
'x, -y, z-1/2'
'-x+1/2, -y+1/2, -z'
'x+1/2, -y+1/2, z-1/2'

loop_
_atom_site_label
_atom_site_type_symbol
_atom_site_fract_x
_atom_site_fract_y
_atom_site_fract_z
_atom_site_U_iso_or_equiv
_atom_site_adp_type
_atom_site_occupancy
_atom_site_symmetry_multiplicity
_atom_site_calc_flag
_atom_site_refinement_flags
_atom_site_disorder_assembly
_atom_site_disorder_group
Au Au 0.352921(15) 0.254437(12) 0.135700(12) 0.02736(9) Uani 1 1 d U . .
Ag Ag 0.5000 0.12198(4) 0.2500 0.03483(17) Uani 1 2 d SU . .
P P 0.41510(11) 0.35109(8) 0.08313(8) 0.0269(3) Uani 1 1 d U . .
C1 C 0.2856(4) 0.1671(4) 0.1767(3) 0.0362(14) Uani 1 1 d U . .
H1A H 0.2152 0.1697 0.1524 0.043 Uiso 1 1 calc R . .
H1B H 0.3084 0.1160 0.1654 0.043 Uiso 1 1 calc R . .
C11 C 0.3049(4) 0.1734(3) 0.2549(3) 0.0300(12) Uani 1 1 d DU . .
C12 C 0.2404(4) 0.2100(3) 0.2853(4) 0.0379(14) Uani 1 1 d DU . .
H12 H 0.1813 0.2308 0.2548 0.045 Uiso 1 1 calc R . .
C13 C 0.2638(5) 0.2154(4) 0.3600(4) 0.0436(15) Uani 1 1 d DU . .
H13 H 0.2220 0.2420 0.3811 0.052 Uiso 1 1 calc R . .
C14 C 0.3473(5) 0.1824(4) 0.4040(4) 0.0392(14) Uani 1 1 d DU . .
H14 H 0.3630 0.1848 0.4555 0.047 Uiso 1 1 calc R . .
C15 C 0.4081(4) 0.1457(3) 0.3719(3) 0.0306(13) Uani 1 1 d DU . .
N N 0.3881(3) 0.1442(3) 0.2991(2) 0.0272(10) Uiso 1 1 d DU . .
C16 C 0.4985(4) 0.1062(4) 0.4153(3) 0.0376(14) Uani 1 1 d U . .
H16A H 0.5027 0.1067 0.4668 0.045 Uiso 1 1 calc R . .
H16B H 0.5542 0.1335 0.4088 0.045 Uiso 1 1 calc R . .
H16C H 0.4980 0.0525 0.3986 0.045 Uiso 1 1 calc R . .
C21 C 0.3234(4) 0.4216(3) 0.0383(3) 0.0270(12) Uani 1 1 d DU . .
C22 C 0.3220(4) 0.4589(3) -0.0251(3) 0.0348(13) Uani 1 1 d DU . .
H22 H 0.3701 0.4479 -0.0474 0.042 Uiso 1 1 calc R . .
C23 C 0.2505(5) 0.5125(4) -0.0562(4) 0.0425(15) Uani 1 1 d DU . .
H23 H 0.2497 0.5378 -0.1001 0.051 Uiso 1 1 calc R . .
C24 C 0.1811(5) 0.5294(3) -0.0249(4) 0.0409(15) Uani 1 1 d DU . .
H24 H 0.1323 0.5662 -0.0468 0.049 Uiso 1 1 calc R . .
C25 C 0.1822(5) 0.4930(4) 0.0386(4) 0.0442(16) Uani 1 1 d DU . .
H25 H 0.1346 0.5053 0.0610 0.053 Uiso 1 1 calc R . .
C26 C 0.2523(4) 0.4383(3) 0.0699(3) 0.0357(14) Uani 1 1 d DU . .
H26 H 0.2518 0.4122 0.1131 0.043 Uiso 1 1 calc R . .
C31 C 0.4620(4) 0.3169(3) 0.0117(3) 0.0274(12) Uani 1 1 d DU . .
C32 C 0.4165(4) 0.2548(3) -0.0311(3) 0.0327(13) Uani 1 1 d DU . .
H32 H 0.3635 0.2300 -0.0216 0.039 Uiso 1 1 calc R . .
C33 C 0.4481(5) 0.2291(4) -0.0875(3) 0.0400(15) Uani 1 1 d DU . .
H33 H 0.4166 0.1866 -0.1166 0.048 Uiso 1 1 calc R . .
C34 C 0.5242(5) 0.2641(4) -0.1017(4) 0.0448(16) Uani 1 1 d DU . .
H34 H 0.5452 0.2461 -0.1407 0.054 Uiso 1 1 calc R . .
C35 C 0.5706(5) 0.3256(4) -0.0594(4) 0.0388(14) Uani 1 1 d DU . .
H35 H 0.6238 0.3497 -0.0691 0.047 Uiso 1 1 calc R . .
C36 C 0.5397(4) 0.3523(3) -0.0028(3) 0.0340(13) Uani 1 1 d DU . .
H36 H 0.5717 0.3947 0.0261 0.041 Uiso 1 1 calc R . .
C41 C 0.5133(4) 0.4068(3) 0.1437(3) 0.0262(12) Uani 1 1 d DU . .
C42 C 0.5106(4) 0.4870(3) 0.1494(3) 0.0374(14) Uani 1 1 d DU . .
H42 H 0.4546 0.5151 0.1230 0.045 Uiso 1 1 calc R . .
C43 C 0.5903(5) 0.5257(4) 0.1939(3) 0.0423(15) Uani 1 1 d DU . .
H43 H 0.5883 0.5805 0.1981 0.051 Uiso 1 1 calc R . .
C44 C 0.6719(5) 0.4865(3) 0.2321(3) 0.0415(15) Uani 1 1 d DU . .
H44 H 0.7262 0.5139 0.2621 0.050 Uiso 1 1 calc R . .
C45 C 0.6747(5) 0.4068(4) 0.2265(3) 0.0394(15) Uani 1 1 d DU . .
H45 H 0.7317 0.3794 0.2520 0.047 Uiso 1 1 calc R . .
C46 C 0.5948(4) 0.3663(4) 0.1838(3) 0.0350(14) Uani 1 1 d DU . .
H46 H 0.5958 0.3113 0.1820 0.042 Uiso 1 1 calc R . .
Cl Cl 0.0000 0.40850(14) 0.2500 0.0630(8) Uani 1 2 d SDU . .
O1 O -0.0745(9) 0.3644(11) 0.2116(12) 0.160(11) Uani 0.50 1 d PDU A 1
O2 O 0.0341(18) 0.4505(11) 0.2061(9) 0.219(13) Uani 0.50 1 d PDU A 1
O1' O -0.021(2) 0.4537(11) 0.1900(5) 0.222(13) Uani 0.50 1 d PDU A 2
O2' O -0.0785(6) 0.3572(8) 0.2377(13) 0.119(8) Uani 0.50 1 d PDU A 2

loop_
_atom_site_aniso_label
_atom_site_aniso_U_11
_atom_site_aniso_U_22
_atom_site_aniso_U_33
_atom_site_aniso_U_23
_atom_site_aniso_U_13
_atom_site_aniso_U_12
Au 0.02421(13) 0.02324(12) 0.03521(14) 0.00083(9) 0.01008(9) -0.00073(9)
Ag 0.0270(3) 0.0373(4) 0.0414(4) 0.000 0.0123(3) 0.000
P 0.0271(8) 0.0213(7) 0.0343(8) -0.0010(6) 0.0127(7) 0.0012(6)
C1 0.024(3) 0.033(3) 0.049(4) 0.001(3) 0.009(3) -0.010(3)
C11 0.024(3) 0.023(3) 0.042(3) 0.005(2) 0.009(3) -0.008(2)
C12 0.026(3) 0.030(3) 0.060(4) 0.007(3) 0.016(3) -0.001(3)
C13 0.038(4) 0.033(3) 0.071(4) 0.000(3) 0.035(3) -0.006(3)
C14 0.045(4) 0.031(3) 0.047(4) 0.007(3) 0.023(3) -0.007(3)
C15 0.029(3) 0.018(3) 0.046(4) 0.006(2) 0.013(3) -0.010(2)
C16 0.038(3) 0.033(3) 0.044(4) 0.007(3) 0.016(3) -0.002(3)
C21 0.023(3) 0.022(3) 0.035(3) -0.006(2) 0.008(2) 0.002(2)
C22 0.035(3) 0.033(3) 0.037(3) -0.002(3) 0.012(3) -0.002(3)
C23 0.042(4) 0.036(3) 0.043(4) 0.002(3) 0.004(3) -0.001(3)
C24 0.039(4) 0.024(3) 0.054(4) -0.006(3) 0.006(3) 0.002(3)
C25 0.036(4) 0.042(4) 0.056(4) -0.009(3) 0.017(3) 0.016(3)
C26 0.038(3) 0.036(3) 0.036(3) -0.004(3) 0.014(3) 0.001(3)
C31 0.029(3) 0.025(3) 0.031(3) 0.001(2) 0.013(2) 0.006(2)
C32 0.026(3) 0.030(3) 0.039(3) -0.003(3) 0.006(2) 0.003(2)
C33 0.038(4) 0.041(3) 0.038(4) -0.008(3) 0.008(3) 0.006(3)
C34 0.049(4) 0.047(4) 0.044(4) -0.008(3) 0.022(3) 0.011(3)
C35 0.035(3) 0.037(3) 0.051(4) 0.002(3) 0.023(3) 0.003(3)
C36 0.031(3) 0.027(3) 0.046(4) -0.005(3) 0.015(3) 0.001(2)
C41 0.029(3) 0.026(3) 0.029(3) -0.004(2) 0.016(2) -0.001(2)
C42 0.035(3) 0.029(3) 0.048(4) -0.003(3) 0.013(3) -0.002(3)
C43 0.051(4) 0.026(3) 0.047(4) -0.005(3) 0.011(3) -0.009(3)
C44 0.040(3) 0.043(3) 0.038(4) 0.001(3) 0.007(3) -0.016(3)
C45 0.035(3) 0.041(3) 0.034(3) 0.004(3) -0.001(3) 0.004(3)
C46 0.034(3) 0.033(3) 0.037(3) -0.003(3) 0.009(3) 0.002(2)
Cl 0.087(2) 0.0293(12) 0.0560(16) 0.000 -0.0020(16) 0.000
O1 0.136(15) 0.21(2) 0.16(2) -0.119(16) 0.088(12) -0.054(15)
O2 0.24(3) 0.185(17) 0.160(17) 0.132(14) -0.051(18) -0.095(18)
O1' 0.26(3) 0.190(17) 0.108(13) 0.121(12) -0.099(15) -0.098(19)
O2' 0.126(13) 0.106(11) 0.152(18) -0.051(11) 0.081(12) -0.085(10)

loop_
_atom_type_symbol
_atom_type_description
_atom_type_scat_dispersion_real
_atom_type_scat_dispersion_imag
_atom_type_scat_source
C C 0.0033 0.0016 'International Tables Vol C Tables 4.2.6.8 and 6.1.1.4'
H H 0.0000 0.0000 'International Tables Vol C Tables 4.2.6.8 and 6.1.1.4'
N N 0.0061 0.0033 'International Tables Vol C Tables 4.2.6.8 and 6.1.1.4'
O O 0.0106 0.0060 'International Tables Vol C Tables 4.2.6.8 and 6.1.1.4'
P P 0.1023 0.0942 'International Tables Vol C Tables 4.2.6.8 and 6.1.1.4'
Cl Cl 0.1484 0.1585 'International Tables Vol C Tables 4.2.6.8 and 6.1.1.4'
Ag Ag -0.8971 1.1015 'International Tables Vol C Tables 4.2.6.8 and 6.1.1.4'
Au Au -2.0133 8.8022 'International Tables Vol C Tables 4.2.6.8 and 6.1.1.4'

loop_
_geom_angle_atom_site_label_1
_geom_angle_atom_site_label_2
_geom_angle_atom_site_label_3
_geom_angle
_geom_angle_site_symmetry_1
_geom_angle_site_symmetry_3
C1 Au P 175.32(17) . .
N Ag N 159.6(2) 2_655 .
C21 P C41 105.7(2) . .
C21 P C31 104.5(2) . .
C41 P C31 104.6(2) . .
C21 P Au 111.43(18) . .
C41 P Au 116.26(18) . .
C31 P Au 113.39(18) . .
C11 C1 Au 112.3(4) . .
N C11 C12 119.4(6) . .
N C11 C1 118.5(5) . .
C12 C11 C1 122.1(6) . .
C13 C12 C11 119.2(6) . .
C14 C13 C12 120.3(6) . .
C13 C14 C15 118.7(6) . .
N C15 C14 121.1(6) . .
N C15 C16 116.5(5) . .
C14 C15 C16 122.4(6) . .
C15 N C11 121.1(5) . .
C15 N Ag 121.0(4) . .
C11 N Ag 116.2(4) . .
C22 C21 C26 119.2(5) . .
C22 C21 P 122.8(4) . .
C26 C21 P 118.0(4) . .
C21 C22 C23 120.0(6) . .
C24 C23 C22 120.9(6) . .
C23 C24 C25 119.7(6) . .
C24 C25 C26 120.2(6) . .
C25 C26 C21 120.0(6) . .
C32 C31 C36 119.1(5) . .
C32 C31 P 118.6(4) . .
C36 C31 P 122.3(4) . .
C33 C32 C31 120.1(6) . .
C34 C33 C32 120.6(6) . .
C33 C34 C35 120.0(6) . .
C34 C35 C36 120.2(6) . .
C35 C36 C31 120.0(5) . .
C42 C41 C46 119.8(6) . .
C42 C41 P 122.7(4) . .
C46 C41 P 117.4(4) . .
C43 C42 C41 119.3(6) . .
C44 C43 C42 121.3(6) . .
C43 C44 C45 119.4(6) . .
C44 C45 C46 120.4(6) . .
C41 C46 C45 119.6(6) . .
O2 Cl O2 113.7(15) 2 .
O2 Cl O1 105.2(14) 2 .
O2 Cl O1 110.8(10) . .
O1 Cl O1 111.2(15) . 2
O1' Cl O1' 109.5(15) 2 .
O1' Cl O2' 117.9(17) 2 .
O1' Cl O2' 104.9(9) . .
O2' Cl O2' 102.1(12) . 2

loop_
_geom_bond_atom_site_label_1
_geom_bond_atom_site_label_2
_geom_bond_distance
Au C1 2.084(6)
Au P 2.2813(16)
Ag N 2.162(5)
P C21 1.815(6)
P C41 1.818(6)
P C31 1.819(6)
C1 C11 1.452(9)
C11 N 1.347(7)
C11 C12 1.406(8)
C12 C13 1.380(10)
C13 C14 1.374(10)
C14 C15 1.385(9)
C15 N 1.346(8)
C15 C16 1.488(8)
C21 C22 1.379(7)
C21 C26 1.388(7)
C22 C23 1.383(8)
C23 C24 1.363(8)
C24 C25 1.374(8)
C25 C26 1.385(8)
C31 C32 1.389(7)
C31 C36 1.391(7)
C32 C33 1.383(8)
C33 C34 1.364(9)
C34 C35 1.381(8)
C35 C36 1.384(8)
C41 C42 1.388(7)
C41 C46 1.388(7)
C42 C43 1.384(8)
C43 C44 1.369(8)
C44 C45 1.379(8)
C45 C46 1.389(8)
Cl O2 1.324(11)
Cl O1 1.344(13)
Cl O1' 1.351(12)
Cl O2' 1.407(10)
